data_2201615
loop_
_publ_author_name
'Woltz, James'
'Westcott, Barry L.'
'Crundwell, Guy'
'Zeller, Matthias'
'Hunter, Allen D.'
'Sommerer, Shaun O.'

_publ_section_title
;
 Bis(di-2-pyridylmethanediol-\k^2^<i>N,N</i>')iron(III) nitrate
 dihydrate
;
_journal_issue 11
_journal_name_full 'Acta Crystallographica Section E'
_journal_page_first m609
_journal_page_last m610
_journal_paper_doi 10.1107/S1600536802017798
_journal_volume 58
_journal_year 2002
_chemical_formula_iupac '[Fe (C11 H10 N2 O2)2] N O3, 2H2 O'
_chemical_formula_moiety 'C22 H22 Fe N5 O9'
_chemical_formula_sum 'C22 H22 Fe N5 O9'
_chemical_formula_weight 556.30
_chemical_name_common
;
bis(di-2-pyridylmethanediol-N,N')iron(III) nitrate dihydrate
;
_chemical_name_systematic
;
bis(bis(2-Pyridyl)(hydroxy)methanolato-O,N,N')-iron(III)
nitrate dihydrate
;
_space_group_IT_number 2
_symmetry_cell_setting triclinic
_symmetry_space_group_name_Hall '-P 1'
_symmetry_space_group_name_H-M 'P -1'
_atom_sites_solution_hydrogens geom
_atom_sites_solution_primary direct
_atom_sites_solution_secondary difmap
_cell_angle_alpha 103.703(2)
_cell_angle_beta 105.009(2)
_cell_angle_gamma 94.870(2)
_cell_formula_units_Z 2
_cell_length_a 8.7813(10)
_cell_length_b 8.8586(10)
_cell_length_c 16.1136(18)
_cell_measurement_reflns_used 7293
_cell_measurement_temperature 153(2)
_cell_measurement_theta_max 28.20
_cell_measurement_theta_min 2.42
_cell_volume 1161.9(2)
_computing_cell_refinement 'SAINT (Bruker, 1997)'
_computing_data_collection 'SMART (Bruker, 1997)'
_computing_data_reduction SAINT
_computing_molecular_graphics 'ORTEP-3 (Farrugia, 1997)'
_computing_publication_material 'SHELXTL (Bruker, 1997)'
_computing_structure_refinement 'SHELXL97 (Sheldrick, 1997)'
_computing_structure_solution 'SHELXS97 (Sheldrick, 1997)'
_diffrn_ambient_temperature 153(2)
_diffrn_measured_fraction_theta_full 0.895
_diffrn_measured_fraction_theta_max 0.895
_diffrn_measurement_device_type 'Bruker SMART APEX CCD'
_diffrn_measurement_method \w
_diffrn_radiation_monochromator graphite
_diffrn_radiation_source 'fine-focus sealed tube'
_diffrn_radiation_type MoK\a
_diffrn_radiation_wavelength 0.71073
_diffrn_reflns_av_R_equivalents 0.0352
_diffrn_reflns_av_sigmaI/netI 0.0435
_diffrn_reflns_limit_h_max 11
_diffrn_reflns_limit_h_min -11
_diffrn_reflns_limit_k_max 11
_diffrn_reflns_limit_k_min -11
_diffrn_reflns_limit_l_max 20
_diffrn_reflns_limit_l_min -20
_diffrn_reflns_number 9820
_diffrn_reflns_theta_full 28.30
_diffrn_reflns_theta_max 28.30
_diffrn_reflns_theta_min 2.40
_exptl_absorpt_coefficient_mu 0.713
_exptl_absorpt_correction_T_max 1.00000
_exptl_absorpt_correction_T_min 0.899329
_exptl_absorpt_correction_type multi-scan
_exptl_absorpt_process_details '(SADABS, Bruker, 1997)'
_exptl_crystal_colour orange--yellow
_exptl_crystal_density_diffrn 1.579
_exptl_crystal_density_meas ?
_exptl_crystal_density_method 'not measured'
_exptl_crystal_description parallelepiped
_exptl_crystal_F_000 566
_exptl_crystal_size_max 0.35
_exptl_crystal_size_mid 0.13
_exptl_crystal_size_min 0.11
_refine_diff_density_max 0.635
_refine_diff_density_min -0.361
_refine_ls_extinction_method none
_refine_ls_goodness_of_fit_ref 1.021
_refine_ls_hydrogen_treatment mixed
_refine_ls_matrix_type full
_refine_ls_number_parameters 353
_refine_ls_number_reflns 5174
_refine_ls_number_restraints 0
_refine_ls_restrained_S_all 1.021
_refine_ls_R_factor_all 0.0486
_refine_ls_R_factor_gt 0.0422
_refine_ls_shift/su_max 0.041
_refine_ls_shift/su_mean 0.001
_refine_ls_structure_factor_coef Fsqd
_refine_ls_weighting_details 'calc w = 1/[\s^2^(Fo^2^)+(0.0557P)^2^+0.7918P] where P = (Fo^2^+2Fc^2^)/3'
_refine_ls_weighting_scheme calc
_refine_ls_wR_factor_gt 0.1044
_refine_ls_wR_factor_ref 0.1084
_reflns_number_gt 4609
_reflns_number_total 5174
_reflns_threshold_expression I>2\s(I)
_cod_data_source_file om6111.cif
_cod_data_source_block I
_cod_depositor_comments
;
The following automatic conversions were performed:
'_geom_bond_publ_flag' value 'NO' changed to 'no' according to
'/home/saulius/struct/CIF-dictionaries/cif_core.dic' dictionary named
'cif_core.dic' version 2.4.1 from 2010-06-29 (63
times).

'_geom_bond_publ_flag' value 'YES' changed to 'yes' according to
'/home/saulius/struct/CIF-dictionaries/cif_core.dic' dictionary named
'cif_core.dic' version 2.4.1 from 2010-06-29 (6 times).

Automatic conversion script
Id: cif_fix_enum 1527 2010-12-29 10:47:43Z saulius 

The following automatic conversions were performed:

'_chemical_melting_point' value 'not measured' was changed to '?' -
the value is undefined or not given.

'_geom_bond_publ_flag' value
'NO' changed to 'no' according to
/home/saulius/struct/CIF-dictionaries/cif_core.dic dictionary named
'cif_core.dic' version 2.4.1 from 2010-06-29 (63
times).

'_geom_bond_publ_flag' value 'YES' changed to 'yes'
according to /home/saulius/struct/CIF-dictionaries/cif_core.dic
dictionary named 'cif_core.dic' version 2.4.1 from 2010-06-29 (6
times).

'_geom_angle_publ_flag' value 'NO' changed to 'no' according
to /home/saulius/struct/CIF-dictionaries/cif_core.dic dictionary
named 'cif_core.dic' version 2.4.1 from 2010-06-29 (117
times).

'_geom_angle_publ_flag' value 'YES' changed to 'yes'
according to /home/saulius/struct/CIF-dictionaries/cif_core.dic
dictionary named 'cif_core.dic' version 2.4.1 from 2010-06-29 (6
times).

Automatic conversion script
Id: cif_fix_values 1715 2011-07-08 13:25:40Z adriana 

The following automatic conversions were performed:

'_exptl_crystal_density_meas' value 'not measured' was changed to '?'
- the value is perceived as not measured.

Automatic conversion script
Id: cif_fix_values 3008 2015-01-20 13:52:24Z robertas 
;
_cod_database_code 2201615
_cod_database_fobs_code 2201615

loop_
_symmetry_equiv_pos_as_xyz
'x, y, z'
'-x, -y, -z'

loop_
_atom_site_label
_atom_site_fract_x
_atom_site_fract_y
_atom_site_fract_z
_atom_site_U_iso_or_equiv
_atom_site_adp_type
_atom_site_calc_flag
_atom_site_refinement_flags
_atom_site_occupancy
_atom_site_disorder_assembly
_atom_site_disorder_group
_atom_site_type_symbol
Fe1 0.0000 0.5000 0.0000 0.01265(11) Uani d S 1 . . Fe
O1 0.21972(17) 0.55349(17) 0.02537(10) 0.0163(3) Uani d . 1 . . O
C6 0.2350(2) 0.6899(2) -0.00505(14) 0.0152(4) Uani d . 1 . . C
O2 0.38930(17) 0.75839(18) 0.00981(10) 0.0190(3) Uani d . 1 . . O
H2A 0.4320 0.7010 -0.0242 0.029 Uiso calc R 1 . . H
N1 0.0129(2) 0.7257(2) 0.04898(11) 0.0154(4) Uani d . 1 . . N
C1 -0.0814(3) 0.8030(3) 0.09190(15) 0.0204(4) Uani d . 1 . . C
H1A -0.1778 0.7477 0.0934 0.024 Uiso calc R 1 . . H
C2 -0.0399(3) 0.9619(3) 0.13390(16) 0.0254(5) Uani d . 1 . . C
H2B -0.1067 1.0155 0.1648 0.030 Uiso calc R 1 . . H
C3 0.0992(3) 1.0424(3) 0.13077(16) 0.0251(5) Uani d . 1 . . C
H3A 0.1294 1.1516 0.1599 0.030 Uiso calc R 1 . . H
C4 0.1952(3) 0.9626(3) 0.08458(15) 0.0211(5) Uani d . 1 . . C
H4A 0.2905 1.0160 0.0806 0.025 Uiso calc R 1 . . H
C5 0.1476(2) 0.8040(2) 0.04484(14) 0.0156(4) Uani d . 1 . . C
N2 0.0005(2) 0.5440(2) -0.11285(11) 0.0142(3) Uani d . 1 . . N
C7 0.1356(2) 0.6381(2) -0.10328(14) 0.0151(4) Uani d . 1 . . C
C8 0.1721(3) 0.6746(3) -0.17544(15) 0.0179(4) Uani d . 1 . . C
H8A 0.2685 0.7407 -0.1678 0.022 Uiso calc R 1 . . H
C9 0.0641(3) 0.6123(3) -0.25912(15) 0.0205(5) Uani d . 1 . . C
H9A 0.0862 0.6345 -0.3101 0.025 Uiso calc R 1 . . H
C10 -0.0762(3) 0.5175(3) -0.26814(15) 0.0209(5) Uani d . 1 . . C
H10A -0.1516 0.4750 -0.3252 0.025 Uiso calc R 1 . . H
C11 -0.1055(3) 0.4851(3) -0.19330(14) 0.0178(4) Uani d . 1 . . C
H11A -0.2017 0.4205 -0.1991 0.021 Uiso calc R 1 . . H
Fe2 0.0000 0.0000 0.5000 0.01261(11) Uani d S 1 . . Fe
O3 0.01782(17) -0.18958(17) 0.53020(10) 0.0153(3) Uani d . 1 . . O
C17 0.1848(2) -0.1809(2) 0.56511(14) 0.0148(4) Uani d . 1 . . C
O4 0.23057(18) -0.30616(18) 0.59671(10) 0.0187(3) Uani d . 1 . . O
H4B 0.2187 -0.3854 0.5536 0.028 Uiso calc R 1 . . H
N3 0.1606(2) 0.0853(2) 0.61532(12) 0.0152(4) Uani d . 1 . . N
C12 0.1935(3) 0.2305(3) 0.66982(15) 0.0196(4) Uani d . 1 . . C
H12A 0.1406 0.3111 0.6511 0.024 Uiso calc R 1 . . H
C13 0.3038(3) 0.2657(3) 0.75346(15) 0.0230(5) Uani d . 1 . . C
H13A 0.3269 0.3696 0.7917 0.028 Uiso calc R 1 . . H
C14 0.3794(3) 0.1474(3) 0.78026(15) 0.0227(5) Uani d . 1 . . C
H14A 0.4531 0.1690 0.8379 0.027 Uiso calc R 1 . . H
C15 0.3476(3) -0.0033(3) 0.72266(14) 0.0193(4) Uani d . 1 . . C
H15A 0.4001 -0.0856 0.7395 0.023 Uiso calc R 1 . . H
C16 0.2372(2) -0.0294(2) 0.64029(14) 0.0152(4) Uani d . 1 . . C
N4 0.1748(2) -0.0549(2) 0.45089(11) 0.0144(3) Uani d . 1 . . N
C18 0.2547(2) -0.1530(2) 0.49140(14) 0.0143(4) Uani d . 1 . . C
C19 0.3799(2) -0.2144(2) 0.46627(15) 0.0173(4) Uani d . 1 . . C
H19A 0.4366 -0.2817 0.4964 0.021 Uiso calc R 1 . . H
C20 0.4208(3) -0.1750(3) 0.39562(15) 0.0201(5) Uani d . 1 . . C
H20A 0.5053 -0.2170 0.3759 0.024 Uiso calc R 1 . . H
C21 0.3379(3) -0.0743(3) 0.35396(15) 0.0210(5) Uani d . 1 . . C
H21A 0.3650 -0.0465 0.3055 0.025 Uiso calc R 1 . . H
C22 0.2155(3) -0.0147(3) 0.38364(14) 0.0181(4) Uani d . 1 . . C
H22A 0.1594 0.0558 0.3559 0.022 Uiso calc R 1 . . H
N5 0.4219(2) 0.3514(2) 0.29685(14) 0.0235(4) Uani d . 1 . . N
O5 0.4654(3) 0.4937(2) 0.32015(15) 0.0437(5) Uani d . 1 . . O
O6 0.3647(2) 0.2817(2) 0.34301(13) 0.0376(5) Uani d . 1 . . O
O7 0.4314(2) 0.2714(2) 0.22236(12) 0.0328(4) Uani d . 1 . . O
O8 0.5282(2) 0.5852(2) -0.09369(13) 0.0288(4) Uani d . 1 . . O
H8B 0.551(4) 0.620(4) -0.128(2) 0.035(9) Uiso d . 1 . . H
H8C 0.608(4) 0.540(4) -0.073(2) 0.042(9) Uiso d . 1 . . H
O9 0.2008(2) -0.5686(2) 0.46872(13) 0.0304(4) Uani d . 1 . . O
H9B 0.261(4) -0.609(4) 0.440(2) 0.039(9) Uiso d . 1 . . H
H9C 0.141(4) -0.642(4) 0.472(2) 0.040(9) Uiso d . 1 . . H

loop_
_atom_site_aniso_label
_atom_site_aniso_U_11
_atom_site_aniso_U_22
_atom_site_aniso_U_33
_atom_site_aniso_U_12
_atom_site_aniso_U_13
_atom_site_aniso_U_23
Fe1 0.0152(2) 0.0130(2) 0.0105(2) 0.00328(15) 0.00487(16) 0.00282(16)
O1 0.0176(7) 0.0187(8) 0.0142(7) 0.0049(6) 0.0053(6) 0.0057(6)
C6 0.0161(10) 0.0152(10) 0.0139(10) 0.0015(8) 0.0049(8) 0.0030(8)
O2 0.0169(7) 0.0202(8) 0.0183(8) 0.0005(6) 0.0063(6) 0.0016(6)
N1 0.0190(9) 0.0149(9) 0.0122(8) 0.0033(7) 0.0051(7) 0.0030(7)
C1 0.0226(11) 0.0216(11) 0.0222(11) 0.0083(9) 0.0125(9) 0.0075(9)
C2 0.0309(13) 0.0224(12) 0.0265(12) 0.0110(10) 0.0148(10) 0.0038(10)
C3 0.0320(13) 0.0146(11) 0.0250(12) 0.0036(9) 0.0076(10) -0.0010(9)
C4 0.0228(11) 0.0180(11) 0.0207(11) 0.0011(8) 0.0057(9) 0.0033(9)
C5 0.0178(10) 0.0176(10) 0.0126(10) 0.0039(8) 0.0048(8) 0.0058(8)
N2 0.0190(9) 0.0137(8) 0.0108(8) 0.0039(7) 0.0052(7) 0.0034(7)
C7 0.0183(10) 0.0140(10) 0.0146(10) 0.0052(8) 0.0068(8) 0.0033(8)
C8 0.0207(10) 0.0171(10) 0.0203(11) 0.0060(8) 0.0103(9) 0.0074(9)
C9 0.0291(12) 0.0214(11) 0.0157(10) 0.0096(9) 0.0105(9) 0.0077(9)
C10 0.0272(12) 0.0222(11) 0.0137(10) 0.0077(9) 0.0047(9) 0.0057(9)
C11 0.0196(10) 0.0182(10) 0.0150(10) 0.0032(8) 0.0046(8) 0.0037(8)
Fe2 0.0132(2) 0.0125(2) 0.0123(2) 0.00184(15) 0.00522(16) 0.00204(16)
O3 0.0144(7) 0.0159(7) 0.0173(7) 0.0029(6) 0.0063(6) 0.0051(6)
C17 0.0151(10) 0.0146(10) 0.0157(10) 0.0029(8) 0.0056(8) 0.0043(8)
O4 0.0238(8) 0.0161(7) 0.0186(8) 0.0057(6) 0.0082(6) 0.0062(6)
N3 0.0139(8) 0.0172(9) 0.0149(9) 0.0018(7) 0.0062(7) 0.0028(7)
C12 0.0186(10) 0.0193(11) 0.0215(11) 0.0025(8) 0.0102(9) 0.0019(9)
C13 0.0237(11) 0.0212(11) 0.0192(11) -0.0019(9) 0.0088(9) -0.0045(9)
C14 0.0171(10) 0.0325(13) 0.0144(10) -0.0001(9) 0.0032(8) 0.0016(9)
C15 0.0177(10) 0.0256(12) 0.0174(10) 0.0042(9) 0.0079(9) 0.0075(9)
C16 0.0144(9) 0.0191(10) 0.0147(10) 0.0030(8) 0.0079(8) 0.0048(8)
N4 0.0155(8) 0.0125(8) 0.0137(8) 0.0001(6) 0.0049(7) 0.0005(7)
C18 0.0150(9) 0.0121(9) 0.0133(10) -0.0007(7) 0.0038(8) 0.0002(8)
C19 0.0168(10) 0.0140(10) 0.0201(11) 0.0027(8) 0.0063(8) 0.0016(8)
C20 0.0175(10) 0.0189(11) 0.0237(11) 0.0022(8) 0.0108(9) 0.0003(9)
C21 0.0237(11) 0.0225(11) 0.0191(11) 0.0011(9) 0.0110(9) 0.0052(9)
C22 0.0193(10) 0.0181(10) 0.0179(10) 0.0017(8) 0.0069(8) 0.0058(9)
N5 0.0241(10) 0.0217(10) 0.0264(10) 0.0069(8) 0.0078(8) 0.0077(8)
O5 0.0525(13) 0.0184(9) 0.0577(14) 0.0020(8) 0.0184(11) 0.0041(9)
O6 0.0452(11) 0.0375(11) 0.0421(11) 0.0104(9) 0.0231(10) 0.0203(9)
O7 0.0396(10) 0.0306(10) 0.0269(9) 0.0080(8) 0.0098(8) 0.0037(8)
O8 0.0291(10) 0.0402(11) 0.0240(9) 0.0189(8) 0.0112(8) 0.0129(8)
O9 0.0385(11) 0.0208(9) 0.0306(10) -0.0069(8) 0.0176(9) -0.0002(8)

loop_
_atom_type_symbol
_atom_type_description
_atom_type_scat_dispersion_real
_atom_type_scat_dispersion_imag
_atom_type_scat_source
C C 0.0033 0.0016 'International Tables Vol C Tables 4.2.6.8 and 6.1.1.4'
H H 0.0000 0.0000 'International Tables Vol C Tables 4.2.6.8 and 6.1.1.4'
N N 0.0061 0.0033 'International Tables Vol C Tables 4.2.6.8 and 6.1.1.4'
O O 0.0106 0.0060 'International Tables Vol C Tables 4.2.6.8 and 6.1.1.4'
Fe Fe 0.3463 0.8444 'International Tables Vol C Tables 4.2.6.8 and 6.1.1.4'

loop_
_geom_angle_atom_site_label_1
_geom_angle_atom_site_label_2
_geom_angle_atom_site_label_3
_geom_angle_site_symmetry_1
_geom_angle_site_symmetry_3
_geom_angle
_geom_angle_publ_flag
O1 Fe1 O1 2_565 . 180.00(3) no
O1 Fe1 N2 2_565 . 97.30(7) no
O1 Fe1 N2 . . 82.70(7) yes
O1 Fe1 N2 2_565 2_565 82.70(7) no
O1 Fe1 N2 . 2_565 97.30(7) no
N2 Fe1 N2 . 2_565 180.00(9) no
O1 Fe1 N1 2_565 2_565 82.59(7) no
O1 Fe1 N1 . 2_565 97.41(7) no
N2 Fe1 N1 . 2_565 92.74(7) no
N2 Fe1 N1 2_565 2_565 87.26(7) no
O1 Fe1 N1 2_565 . 97.41(7) no
O1 Fe1 N1 . . 82.59(7) yes
N2 Fe1 N1 . . 87.26(7) yes
N2 Fe1 N1 2_565 . 92.74(7) no
N1 Fe1 N1 2_565 . 180.00(11) no
C6 O1 Fe1 . . 103.10(11) no
O2 C6 O1 . . 114.85(17) no
O2 C6 C5 . . 110.09(17) no
O1 C6 C5 . . 104.85(16) no
O2 C6 C7 . . 114.71(17) no
O1 C6 C7 . . 104.45(16) no
C5 C6 C7 . . 107.13(16) no
C6 O2 H2A . . 109.5 no
C1 N1 C5 . . 119.93(19) no
C1 N1 Fe1 . . 129.03(15) no
C5 N1 Fe1 . . 110.59(14) no
N1 C1 C2 . . 120.7(2) no
N1 C1 H1A . . 119.6 no
C2 C1 H1A . . 119.6 no
C3 C2 C1 . . 119.6(2) no
C3 C2 H2B . . 120.2 no
C1 C2 H2B . . 120.2 no
C2 C3 C4 . . 119.6(2) no
C2 C3 H3A . . 120.2 no
C4 C3 H3A . . 120.2 no
C5 C4 C3 . . 117.9(2) no
C5 C4 H4A . . 121.0 no
C3 C4 H4A . . 121.0 no
N1 C5 C4 . . 122.26(19) no
N1 C5 C6 . . 109.77(18) no
C4 C5 C6 . . 127.92(19) no
C11 N2 C7 . . 120.44(18) no
C11 N2 Fe1 . . 128.93(15) no
C7 N2 Fe1 . . 110.43(14) no
N2 C7 C8 . . 121.75(19) no
N2 C7 C6 . . 110.01(17) no
C8 C7 C6 . . 128.23(19) no
C7 C8 C9 . . 118.2(2) no
C7 C8 H8A . . 120.9 no
C9 C8 H8A . . 120.9 no
C8 C9 C10 . . 119.6(2) no
C8 C9 H9A . . 120.2 no
C10 C9 H9A . . 120.2 no
C11 C10 C9 . . 119.3(2) no
C11 C10 H10A . . 120.3 no
C9 C10 H10A . . 120.3 no
N2 C11 C10 . . 120.6(2) no
N2 C11 H11A . . 119.7 no
C10 C11 H11A . . 119.7 no
O3 Fe2 O3 2_556 . 180.0 no
O3 Fe2 N4 2_556 . 97.55(7) no
O3 Fe2 N4 . . 82.45(7) yes
O3 Fe2 N4 2_556 2_556 82.45(7) no
O3 Fe2 N4 . 2_556 97.55(7) no
N4 Fe2 N4 . 2_556 180.0000(10) no
O3 Fe2 N3 2_556 2_556 82.95(7) no
O3 Fe2 N3 . 2_556 97.05(7) no
N4 Fe2 N3 . 2_556 92.90(7) no
N4 Fe2 N3 2_556 2_556 87.10(7) no
O3 Fe2 N3 2_556 . 97.05(7) no
O3 Fe2 N3 . . 82.95(7) yes
N4 Fe2 N3 . . 87.10(7) yes
N4 Fe2 N3 2_556 . 92.90(7) no
N3 Fe2 N3 2_556 . 180.0 no
C17 O3 Fe2 . . 102.92(11) no
O4 C17 O3 . . 114.71(16) no
O4 C17 C16 . . 110.15(17) no
O3 C17 C16 . . 105.08(16) no
O4 C17 C18 . . 114.79(16) no
O3 C17 C18 . . 105.16(16) no
C16 C17 C18 . . 106.15(16) no
C17 O4 H4B . . 109.5 no
C12 N3 C16 . . 120.12(19) no
C12 N3 Fe2 . . 129.47(15) no
C16 N3 Fe2 . . 110.30(14) no
N3 C12 C13 . . 121.0(2) no
N3 C12 H12A . . 119.5 no
C13 C12 H12A . . 119.5 no
C14 C13 C12 . . 119.0(2) no
C14 C13 H13A . . 120.5 no
C12 C13 H13A . . 120.5 no
C13 C14 C15 . . 120.0(2) no
C13 C14 H14A . . 120.0 no
C15 C14 H14A . . 120.0 no
C16 C15 C14 . . 117.8(2) no
C16 C15 H15A . . 121.1 no
C14 C15 H15A . . 121.1 no
N3 C16 C15 . . 122.1(2) no
N3 C16 C17 . . 109.93(17) no
C15 C16 C17 . . 127.97(19) no
C22 N4 C18 . . 120.05(18) no
C22 N4 Fe2 . . 129.24(15) no
C18 N4 Fe2 . . 110.63(13) no
N4 C18 C19 . . 122.02(19) no
N4 C18 C17 . . 109.84(17) no
C19 C18 C17 . . 128.14(19) no
C18 C19 C20 . . 118.1(2) no
C18 C19 H19A . . 121.0 no
C20 C19 H19A . . 121.0 no
C21 C20 C19 . . 119.72(19) no
C21 C20 H20A . . 120.1 no
C19 C20 H20A . . 120.1 no
C22 C21 C20 . . 119.2(2) no
C22 C21 H21A . . 120.4 no
C20 C21 H21A . . 120.4 no
N4 C22 C21 . . 120.9(2) no
N4 C22 H22A . . 119.5 no
C21 C22 H22A . . 119.5 no
O5 N5 O6 . . 122.2(2) no
O5 N5 O7 . . 119.6(2) no
O6 N5 O7 . . 118.2(2) no
H8B O8 H8C . . 106(3) no
H9B O9 H9C . . 106(3) no

loop_
_geom_bond_atom_site_label_1
_geom_bond_atom_site_label_2
_geom_bond_site_symmetry_2
_geom_bond_distance
_geom_bond_publ_flag
Fe1 O1 2_565 1.8598(15) no
Fe1 O1 . 1.8598(15) yes
Fe1 N2 . 1.9491(17) yes
Fe1 N2 2_565 1.9491(17) no
Fe1 N1 2_565 1.9499(17) no
Fe1 N1 . 1.9499(17) yes
O1 C6 . 1.417(2) no
C6 O2 . 1.373(2) no
C6 C5 . 1.524(3) no
C6 C7 . 1.533(3) no
O2 H2A . 0.8400 no
N1 C1 . 1.342(3) no
N1 C5 . 1.345(3) no
C1 C2 . 1.381(3) no
C1 H1A . 0.9500 no
C2 C3 . 1.380(3) no
C2 H2B . 0.9500 no
C3 C4 . 1.393(3) no
C3 H3A . 0.9500 no
C4 C5 . 1.376(3) no
C4 H4A . 0.9500 no
N2 C11 . 1.338(3) no
N2 C7 . 1.342(3) no
C7 C8 . 1.383(3) no
C8 C9 . 1.385(3) no
C8 H8A . 0.9500 no
C9 C10 . 1.385(3) no
C9 H9A . 0.9500 no
C10 C11 . 1.384(3) no
C10 H10A . 0.9500 no
C11 H11A . 0.9500 no
Fe2 O3 2_556 1.8639(14) no
Fe2 O3 . 1.8639(14) yes
Fe2 N4 . 1.9470(17) yes
Fe2 N4 2_556 1.9470(17) no
Fe2 N3 2_556 1.9517(18) no
Fe2 N3 . 1.9517(18) yes
O3 C17 . 1.416(2) no
C17 O4 . 1.374(2) no
C17 C16 . 1.523(3) no
C17 C18 . 1.530(3) no
O4 H4B . 0.8400 no
N3 C12 . 1.334(3) no
N3 C16 . 1.347(3) no
C12 C13 . 1.388(3) no
C12 H12A . 0.9500 no
C13 C14 . 1.382(3) no
C13 H13A . 0.9500 no
C14 C15 . 1.392(3) no
C14 H14A . 0.9500 no
C15 C16 . 1.380(3) no
C15 H15A . 0.9500 no
N4 C22 . 1.338(3) no
N4 C18 . 1.346(3) no
C18 C19 . 1.377(3) no
C19 C20 . 1.387(3) no
C19 H19A . 0.9500 no
C20 C21 . 1.385(3) no
C20 H20A . 0.9500 no
C21 C22 . 1.381(3) no
C21 H21A . 0.9500 no
C22 H22A . 0.9500 no
N5 O5 . 1.223(3) no
N5 O6 . 1.243(3) no
N5 O7 . 1.269(3) no
O8 H8B . 0.75(3) no
O8 H8C . 0.87(4) no
O9 H9B . 0.84(3) no
O9 H9C . 0.82(3) no

loop_
_geom_hbond_atom_site_label_D
_geom_hbond_atom_site_label_H
_geom_hbond_atom_site_label_A
_geom_hbond_distance_DH
_geom_hbond_distance_HA
_geom_hbond_distance_DA
_geom_hbond_angle_DHA
O2 H2A O8 0.84 1.76 2.604(2) 178
O4 H4B O9 0.84 1.82 2.660(2) 174
